data_4112301
loop_
_publ_author_name
'Yasuo Tanaka'
'Wataru Hoshino'
'Soji Shimizu'
'Katsuyuki Youfu'
'Naoki Aratani'
'Norihiko Maruyama'
'Shizuo Fujita'
'Atsuhiro Osuka'

_publ_section_title
;
 Thermal Splitting of Bis-Cu(II) Octaphyrin(1.1.1.1.1.1.1.1) into Two
 Cu(II) Porphyrins
;
_journal_name_full 'Journal of the American Chemical Society'
_journal_page_first 3046
_journal_page_last 3047
_journal_paper_doi 10.1021/ja031935t
_journal_volume 126
_journal_year 2004
_chemical_formula_moiety 'C90 H16 Cu2 F40 N8 O4 '
_chemical_formula_sum 'C90 H16 Cu2 F40 N8 O4'
_chemical_formula_weight 2160.20
_space_group_IT_number 60
_symmetry_cell_setting orthorhombic
_symmetry_Int_Tables_number 60
_symmetry_space_group_name_Hall '-P 2n 2ab'
_symmetry_space_group_name_H-M 'P b c n'
_audit_creation_date 2003-10-09
_audit_creation_method 'by CrystalStructure v3.5.1'
_cell_angle_alpha 90
_cell_angle_beta 90
_cell_angle_gamma 90
_cell_formula_units_Z 4
_cell_length_a 23.140(3)
_cell_length_b 15.364(2)
_cell_length_c 24.814(3)
_cell_measurement_temperature 296.1
_cell_volume 8821.9(19)
_computing_cell_refinement Unknown
_computing_data_collection Unknown
_computing_data_reduction CrystalStructure
_computing_publication_material 'CrystalStructure Ver. 3.5.1'
_computing_structure_refinement CRYSTALS
_computing_structure_solution SIR97
_diffrn_measured_fraction_theta_full 0.9620
_diffrn_measured_fraction_theta_max 0.9620
_diffrn_measurement_device_type CCD
_diffrn_measurement_method \w
_diffrn_radiation_type 'Mo K\a'
_diffrn_radiation_wavelength 0.7107
_diffrn_reflns_av_R_equivalents 0.065
_diffrn_reflns_limit_h_max 30
_diffrn_reflns_limit_h_min -30
_diffrn_reflns_limit_k_max 20
_diffrn_reflns_limit_k_min -20
_diffrn_reflns_limit_l_max 19
_diffrn_reflns_limit_l_min -33
_diffrn_reflns_number 108752
_diffrn_reflns_theta_full 28.28
_diffrn_reflns_theta_max 28.28
_exptl_absorpt_coefficient_mu 0.623
_exptl_absorpt_correction_type none
_exptl_crystal_colour red
_exptl_crystal_density_diffrn 1.626
_exptl_crystal_description prism
_exptl_crystal_F_000 4248.00
_exptl_crystal_size_max 0.60
_exptl_crystal_size_mid 0.40
_exptl_crystal_size_min 0.20
_refine_diff_density_max 1.12
_refine_diff_density_min -0.92
_refine_ls_extinction_method none
_refine_ls_goodness_of_fit_ref 1.058
_refine_ls_hydrogen_treatment refall
_refine_ls_number_parameters 662
_refine_ls_number_reflns 6433
_refine_ls_R_factor_gt 0.0770
_refine_ls_shift/su_max 0.0010
_refine_ls_structure_factor_coef F
_refine_ls_weighting_details
;
    Chebychev polynomial with 3 parameters (Carruthers & Watkin, 1979)
    3.4959    4.8289    1.4896
;
_refine_ls_weighting_scheme calc
_refine_ls_wR_factor_ref 0.0960
_reflns_number_gt 6433
_reflns_number_total 11426
_reflns_threshold_expression F^2^>2.0\s(F^2^)
_cod_data_source_file ja031935tsi20031224_023620.cif
_cod_data_source_block '_Octa-2Cu'
_cod_original_cell_volume 8822.4(17)
_cod_original_sg_symbol_Hall 'P 21/B 2/C 21/N '
_cod_original_formula_sum 'C90 H16 Cu2 F40 N8 O4 '
_cod_database_code 4112301

loop_
_symmetry_equiv_pos_as_xyz
x,y,z
-x,-y,-z
-x+1/2,y+1/2,z
x+1/2,-y+1/2,-z
x,-y,z+1/2
-x,y,-z+1/2
-x+1/2,-y+1/2,z+1/2
x+1/2,y+1/2,-z+1/2

loop_
_atom_site_label
_atom_site_type_symbol
_atom_site_fract_x
_atom_site_fract_y
_atom_site_fract_z
_atom_site_U_iso_or_equiv
_atom_site_adp_type
_atom_site_occupancy
_atom_site_symmetry_multiplicity
_atom_site_calc_flag
_atom_site_refinement_flags
Cu(1) Cu 0.44792(3) 0.12026(4) 0.65227(3) 0.0172(2) Uani 1.00 1 d .
F(1) F 0.3525(2) 0.4649(2) 0.6186(2) 0.0414(12) Uani 1.00 1 d .
F(2) F 0.3749(2) 0.6313(2) 0.5889(2) 0.0426(12) Uani 1.00 1 d .
F(3) F 0.4805(2) 0.6741(2) 0.5499(2) 0.0377(11) Uani 1.00 1 d .
F(4) F 0.5646(2) 0.5517(3) 0.5438(2) 0.0449(13) Uani 1.00 1 d .
F(5) F 0.5441(2) 0.3880(2) 0.5756(2) 0.0395(11) Uani 1.00 1 d .
F(6) F 0.3082(2) 0.2536(3) 0.7883(2) 0.049(1) Uani 1.00 1 d .
F(7) F 0.2428(2) 0.2895(4) 0.8741(2) 0.071(2) Uani 1.00 1 d .
F(8) F 0.2873(2) 0.2701(4) 0.9760(2) 0.061(2) Uani 1.00 1 d .
F(9) F 0.3993(2) 0.2239(3) 0.9886(2) 0.0457(13) Uani 1.00 1 d .
F(10) F 0.4646(2) 0.1865(2) 0.9038(1) 0.0286(10) Uani 1.00 1 d .
F(11) F 0.4021(2) -0.1490(2) 0.8806(2) 0.0403(12) Uani 1.00 1 d .
F(12) F 0.3658(2) -0.3141(3) 0.8787(2) 0.060(2) Uani 1.00 1 d .
F(13) F 0.4321(3) -0.4406(2) 0.8324(2) 0.058(2) Uani 1.00 1 d .
F(14) F 0.5384(2) -0.3990(2) 0.7923(2) 0.0495(13) Uani 1.00 1 d .
F(15) F 0.5729(2) -0.2331(2) 0.7881(2) 0.0368(11) Uani 1.00 1 d .
F(16) F 0.6120(2) -0.0114(3) 1.0527(2) 0.0432(12) Uani 1.00 1 d .
F(17) F 0.6889(2) -0.0467(3) 1.1311(2) 0.054(1) Uani 1.00 1 d .
F(18) F 0.8039(2) -0.0178(4) 1.1134(2) 0.061(2) Uani 1.00 1 d .
F(19) F 0.8395(2) 0.0459(5) 1.0165(2) 0.081(2) Uani 1.00 1 d .
F(20) F 0.7624(2) 0.0826(4) 0.9392(2) 0.056(2) Uani 1.00 1 d .
O(1) O 0.6860(8) 0.3907(11) 0.2487(7) 0.194(6) Uiso 1.00 1 d .
O(2) O 0.5012(8) 0.0490(10) 0.0052(7) 0.190(6) Uiso 1.00 1 d .
O(3) O 0.2358(10) 0.223(2) 0.1175(10) 0.120(7) Uiso 0.50 1 d P
O(4) O 0.2113(10) 0.323(2) 0.1697(9) 0.120(7) Uiso 0.50 1 d P
O(5) O 0.277(2) 0.070(2) 0.190(1) 0.191(12) Uiso 0.50 1 d P
O(6) O 0.246(2) 0.073(4) 0.265(2) 0.29(2) Uiso 0.50 1 d P
N(1) N 0.4086(2) 0.1819(3) 0.5929(2) 0.0180(12) Uani 1.00 1 d .
N(2) N 0.4408(2) 0.2329(3) 0.6967(2) 0.0186(11) Uani 1.00 1 d .
N(3) N 0.4826(2) 0.0621(3) 0.8144(2) 0.0184(12) Uani 1.00 1 d .
N(4) N 0.5771(2) 0.0081(3) 0.8790(2) 0.0210(12) Uani 1.00 1 d .
C(1) C 0.3749(3) 0.1478(4) 0.5524(2) 0.019(1) Uani 1.00 1 d .
C(2) C 0.3619(3) 0.2148(4) 0.5128(3) 0.025(2) Uani 1.00 1 d .
C(3) C 0.3889(3) 0.2878(4) 0.5295(3) 0.025(2) Uani 1.00 1 d .
C(4) C 0.4159(3) 0.2678(4) 0.5807(2) 0.019(1) Uani 1.00 1 d .
C(5) C 0.4373(3) 0.3287(3) 0.6169(2) 0.018(1) Uani 1.00 1 d .
C(6) C 0.4411(3) 0.3119(3) 0.6727(2) 0.0177(13) Uani 1.00 1 d .
C(7) C 0.4335(3) 0.3817(4) 0.7125(2) 0.024(1) Uani 1.00 1 d .
C(8) C 0.4222(3) 0.3432(4) 0.7594(2) 0.022(1) Uani 1.00 1 d .
C(9) C 0.4283(3) 0.2499(3) 0.7514(2) 0.0179(13) Uani 1.00 1 d .
C(10) C 0.4225(3) 0.1921(4) 0.7925(2) 0.019(1) Uani 1.00 1 d .
C(11) C 0.4368(3) 0.0985(3) 0.7895(2) 0.0174(13) Uani 1.00 1 d .
C(12) C 0.3990(3) 0.0357(4) 0.7672(2) 0.021(1) Uani 1.00 1 d .
C(13) C 0.4221(3) -0.0439(4) 0.7805(2) 0.022(2) Uani 1.00 1 d .
C(14) C 0.4733(3) -0.0280(3) 0.8098(2) 0.020(1) Uani 1.00 1 d .
C(15) C 0.5084(3) -0.0908(3) 0.8349(2) 0.020(1) Uani 1.00 1 d .
C(16) C 0.5574(3) -0.0748(3) 0.8659(3) 0.024(2) Uani 1.00 1 d .
C(17) C 0.5924(3) -0.1388(4) 0.8932(3) 0.030(2) Uani 1.00 1 d .
C(18) C 0.6309(3) -0.0954(4) 0.9233(3) 0.028(2) Uani 1.00 1 d .
C(19) C 0.6199(3) -0.0040(4) 0.9161(2) 0.019(1) Uani 1.00 1 d .
C(20) C 0.6426(3) 0.0619(4) 0.9503(2) 0.020(1) Uani 1.00 1 d .
C(21) C 0.4469(3) 0.4204(3) 0.5977(2) 0.0200(13) Uani 1.00 1 d .
C(22) C 0.5003(3) 0.4457(4) 0.5781(2) 0.025(2) Uani 1.00 1 d .
C(23) C 0.5118(3) 0.5298(4) 0.5615(3) 0.026(2) Uani 1.00 1 d .
C(24) C 0.4688(3) 0.5918(4) 0.5648(2) 0.026(2) Uani 1.00 1 d .
C(25) C 0.4159(3) 0.5693(4) 0.5838(3) 0.026(2) Uani 1.00 1 d .
C(26) C 0.4049(3) 0.4844(4) 0.6000(3) 0.024(2) Uani 1.00 1 d .
C(27) C 0.3899(3) 0.2194(3) 0.8416(2) 0.020(1) Uani 1.00 1 d .
C(28) C 0.3332(3) 0.2465(5) 0.8366(3) 0.033(2) Uani 1.00 1 d .
C(29) C 0.2980(3) 0.2645(5) 0.8811(3) 0.042(2) Uani 1.00 1 d .
C(30) C 0.3202(3) 0.2544(5) 0.9326(3) 0.038(2) Uani 1.00 1 d .
C(31) C 0.3767(3) 0.2290(4) 0.9391(3) 0.032(2) Uani 1.00 1 d .
C(32) C 0.4105(3) 0.2110(4) 0.8943(2) 0.023(2) Uani 1.00 1 d .
C(33) C 0.4881(3) -0.1834(4) 0.8334(2) 0.025(2) Uani 1.00 1 d .
C(34) C 0.5215(4) -0.2502(4) 0.8112(3) 0.031(2) Uani 1.00 1 d .
C(35) C 0.5029(4) -0.3367(4) 0.8125(3) 0.039(2) Uani 1.00 1 d .
C(36) C 0.4502(4) -0.3573(4) 0.8334(3) 0.040(2) Uani 1.00 1 d .
C(37) C 0.4163(4) -0.2935(4) 0.8560(3) 0.042(2) Uani 1.00 1 d .
C(38) C 0.4358(3) -0.2075(4) 0.8561(3) 0.033(2) Uani 1.00 1 d .
C(39) C 0.6843(3) 0.0369(4) 0.9931(3) 0.023(2) Uani 1.00 1 d .
C(40) C 0.6678(3) 0.0030(4) 1.0430(3) 0.027(2) Uani 1.00 1 d .
C(41) C 0.7068(4) -0.0152(4) 1.0835(3) 0.034(2) Uani 1.00 1 d .
C(42) C 0.7652(3) -0.0013(5) 1.0742(3) 0.039(2) Uani 1.00 1 d .
C(43) C 0.7834(3) 0.0309(6) 1.0254(3) 0.048(2) Uani 1.00 1 d .
C(44) C 0.7432(3) 0.0492(5) 0.9860(3) 0.038(2) Uani 1.00 1 d .
C(45) C 0.2166(8) 0.2425(13) 0.1477(8) 0.116(5) Uiso 1.00 1 d .
C(46) C 0.2907(12) 0.127(2) 0.2290(12) 0.196(10) Uiso 1.00 1 d .
H(1) H 0.3386(3) 0.2086(4) 0.4816(3) 0.030(2) Uiso 1.00 1 c .
H(2) H 0.3905(3) 0.3422(4) 0.5113(3) 0.030(2) Uiso 1.00 1 c .
H(3) H 0.4371(3) 0.4424(4) 0.7062(2) 0.028(2) Uiso 1.00 1 c .
H(4) H 0.4115(3) 0.3715(4) 0.7919(2) 0.027(2) Uiso 1.00 1 c .
H(5) H 0.3647(3) 0.0466(4) 0.7472(2) 0.026(2) Uiso 1.00 1 c .
H(6) H 0.4065(3) -0.0993(4) 0.7716(2) 0.027(2) Uiso 1.00 1 c .
H(7) H 0.5888(3) -0.2002(4) 0.8898(3) 0.036(2) Uiso 1.00 1 c .
H(8) H 0.6601(3) -0.1199(4) 0.9455(3) 0.034(2) Uiso 1.00 1 c .

loop_
_atom_site_aniso_label
_atom_site_aniso_U_11
_atom_site_aniso_U_22
_atom_site_aniso_U_33
_atom_site_aniso_U_12
_atom_site_aniso_U_13
_atom_site_aniso_U_23
Cu(1) 0.0274(4) 0.0053(3) 0.0188(3) -0.0007(3) -0.0017(3) -0.0008(3)
F(1) 0.032(2) 0.021(2) 0.071(3) 0.002(2) 0.003(2) 0.011(2)
F(2) 0.043(2) 0.016(2) 0.069(3) 0.008(2) -0.009(2) 0.007(2)
F(3) 0.064(3) 0.008(2) 0.041(2) -0.007(2) -0.006(2) 0.010(2)
F(4) 0.049(3) 0.023(2) 0.062(3) -0.008(2) 0.017(2) 0.011(2)
F(5) 0.045(3) 0.016(2) 0.058(3) 0.003(2) 0.015(2) 0.007(2)
F(6) 0.036(3) 0.068(3) 0.042(3) 0.017(2) -0.003(2) -0.001(2)
F(7) 0.041(3) 0.097(4) 0.077(4) 0.026(3) 0.009(3) -0.014(3)
F(8) 0.057(3) 0.069(3) 0.057(3) 0.006(3) 0.031(3) -0.010(3)
F(9) 0.067(3) 0.049(3) 0.021(2) -0.001(2) 0.009(2) -0.002(2)
F(10) 0.034(2) 0.031(2) 0.021(2) 0.005(2) 0.002(2) 0.001(2)
F(11) 0.051(3) 0.018(2) 0.051(3) -0.001(2) 0.005(2) 0.008(2)
F(12) 0.063(3) 0.029(2) 0.087(4) -0.020(2) -0.008(3) 0.019(3)
F(13) 0.108(4) 0.011(2) 0.055(3) -0.018(2) -0.036(3) 0.010(2)
F(14) 0.103(4) 0.010(2) 0.036(2) 0.015(2) -0.020(2) -0.005(2)
F(15) 0.058(3) 0.016(2) 0.036(2) 0.008(2) -0.005(2) -0.002(2)
F(16) 0.041(3) 0.052(3) 0.037(2) -0.013(2) 0.000(2) 0.015(2)
F(17) 0.077(4) 0.055(3) 0.028(2) -0.008(3) -0.008(2) 0.020(2)
F(18) 0.053(3) 0.075(4) 0.056(3) 0.018(3) -0.024(3) 0.020(3)
F(19) 0.030(3) 0.149(6) 0.064(4) 0.009(3) -0.009(3) 0.032(4)
F(20) 0.034(3) 0.096(4) 0.038(2) 0.001(3) 0.004(2) 0.021(3)
N(1) 0.025(3) 0.008(2) 0.021(2) -0.003(2) -0.001(2) -0.002(2)
N(2) 0.029(3) 0.006(2) 0.020(2) -0.001(2) -0.004(2) 0.001(2)
N(3) 0.031(3) 0.007(2) 0.017(2) -0.001(2) 0.003(2) 0.001(2)
N(4) 0.039(3) 0.007(2) 0.017(2) 0.003(2) -0.005(2) 0.000(2)
C(1) 0.022(3) 0.014(2) 0.019(3) -0.000(2) 0.000(2) -0.003(2)
C(2) 0.031(4) 0.016(3) 0.028(3) -0.000(2) -0.004(3) -0.001(2)
C(3) 0.038(4) 0.012(3) 0.025(3) -0.003(3) -0.002(3) 0.004(2)
C(4) 0.027(3) 0.013(2) 0.018(3) -0.003(2) 0.001(2) 0.001(2)
C(5) 0.025(3) 0.008(2) 0.021(3) -0.002(2) 0.002(2) 0.002(2)
C(6) 0.022(3) 0.007(2) 0.024(3) -0.005(2) -0.002(2) -0.002(2)
C(7) 0.035(4) 0.008(2) 0.027(3) 0.004(3) -0.003(2) -0.001(2)
C(8) 0.036(4) 0.009(2) 0.021(3) 0.005(2) -0.004(3) -0.003(2)
C(9) 0.022(3) 0.010(2) 0.022(3) 0.001(2) -0.002(2) -0.000(2)
C(10) 0.020(3) 0.015(3) 0.022(3) 0.004(2) -0.002(2) -0.002(2)
C(11) 0.027(3) 0.013(2) 0.013(2) -0.002(2) 0.002(2) 0.002(2)
C(12) 0.027(3) 0.015(3) 0.022(3) -0.001(2) -0.004(3) -0.001(2)
C(13) 0.037(4) 0.009(2) 0.021(3) -0.002(2) -0.003(3) 0.003(2)
C(14) 0.032(3) 0.010(2) 0.017(3) 0.001(2) 0.006(3) -0.000(2)
C(15) 0.040(4) 0.005(2) 0.014(2) -0.002(2) -0.002(2) 0.000(2)
C(16) 0.036(4) 0.007(2) 0.028(3) 0.000(2) -0.005(3) 0.001(2)
C(17) 0.049(4) 0.007(3) 0.033(3) 0.006(3) -0.011(3) 0.001(2)
C(18) 0.043(4) 0.011(3) 0.031(3) 0.006(3) -0.007(3) 0.003(2)
C(19) 0.029(3) 0.012(2) 0.017(3) 0.005(2) -0.001(2) 0.003(2)
C(20) 0.026(3) 0.013(2) 0.021(3) 0.002(2) -0.004(2) 0.003(2)
C(21) 0.033(3) 0.010(2) 0.017(3) -0.003(3) -0.003(3) 0.000(2)
C(22) 0.044(4) 0.012(2) 0.020(3) 0.000(3) 0.001(3) 0.002(2)
C(23) 0.037(4) 0.014(3) 0.027(3) -0.007(3) 0.002(3) 0.001(2)
C(24) 0.049(4) 0.013(3) 0.018(3) -0.008(3) -0.008(3) 0.005(2)
C(25) 0.037(4) 0.017(3) 0.024(3) 0.003(3) -0.010(3) 0.001(2)
C(26) 0.033(4) 0.015(3) 0.025(3) -0.004(2) -0.006(3) 0.007(2)
C(27) 0.027(3) 0.011(2) 0.022(3) -0.002(2) 0.003(3) -0.004(2)
C(28) 0.039(4) 0.038(4) 0.021(3) 0.005(3) 0.003(3) -0.003(3)
C(29) 0.027(4) 0.047(4) 0.051(5) 0.005(3) 0.013(4) -0.010(4)
C(30) 0.039(4) 0.039(4) 0.038(4) 0.006(3) 0.014(3) -0.004(3)
C(31) 0.048(4) 0.026(3) 0.022(3) -0.007(3) 0.012(3) 0.001(3)
C(32) 0.033(4) 0.014(3) 0.023(3) 0.002(3) 0.002(3) -0.000(2)
C(33) 0.047(4) 0.010(2) 0.018(3) -0.006(3) -0.006(3) 0.002(2)
C(34) 0.056(5) 0.014(3) 0.022(3) 0.001(3) -0.012(3) 0.004(2)
C(35) 0.086(6) 0.011(3) 0.019(3) 0.005(3) -0.021(4) -0.003(2)
C(36) 0.077(6) 0.007(2) 0.038(4) -0.012(3) -0.029(4) 0.007(2)
C(37) 0.061(5) 0.019(3) 0.044(4) -0.014(3) -0.016(4) 0.014(3)
C(38) 0.054(5) 0.013(3) 0.033(4) -0.005(3) -0.008(3) 0.005(2)
C(39) 0.031(3) 0.012(3) 0.026(3) 0.004(2) -0.004(3) -0.004(2)
C(40) 0.031(4) 0.020(3) 0.030(3) 0.002(3) -0.005(3) 0.001(3)
C(41) 0.055(5) 0.021(3) 0.025(3) 0.000(3) -0.012(3) 0.004(3)
C(42) 0.045(5) 0.038(4) 0.033(4) 0.013(4) -0.014(3) 0.005(3)
C(43) 0.028(4) 0.070(6) 0.047(5) 0.015(4) -0.008(4) 0.015(4)
C(44) 0.039(4) 0.043(4) 0.032(4) 0.009(3) -0.003(3) 0.010(3)

loop_
_atom_type_symbol
_atom_type_description
_atom_type_scat_dispersion_real
_atom_type_scat_dispersion_imag
_atom_type_scat_source
C C 0.003 0.002
;
International Tables for Crystallography
(1992, Vol. C, Tables 4.2.6.8 and 6.1.1.4)
;
H H 0.000 0.000
;
International Tables for Crystallography
(1992, Vol. C, Table 6.1.1.4)
;
N N 0.006 0.003
;
International Tables for Crystallography
(1992, Vol. C, Tables 4.2.6.8 and 6.1.1.4)
;
F F 0.017 0.010
;
International Tables for Crystallography
(1992, Vol. C, Tables 4.2.6.8 and 6.1.1.4)
;
Cu Cu 0.320 1.265
;
International Tables for Crystallography
(1992, Vol. C, Tables 4.2.6.8 and 6.1.1.4)
;
O O 0.011 0.006
;
International Tables for Crystallography
(1992, Vol. C, Tables 4.2.6.8 and 6.1.1.4)
;

loop_
_geom_angle_atom_site_label_1
_geom_angle_atom_site_label_2
_geom_angle_atom_site_label_3
_geom_angle
_geom_angle_publ_flag
N(1) Cu(1) N(2) 87.7(2) yes
C(1) N(1) C(4) 106.0(5) yes
C(1) N(1) Cu(1) 128.6(4) yes
C(4) N(1) Cu(1) 125.0(4) yes
C(6) N(2) C(9) 104.9(4) yes
C(6) N(2) Cu(1) 121.2(4) yes
C(9) N(2) Cu(1) 133.4(3) yes
C(11) N(3) C(14) 104.6(5) yes
C(16) N(4) C(19) 105.7(5) yes
C(2) C(1) N(1) 109.9(5) yes
C(3) C(2) H(1) 126.7(7) no
C(3) C(2) C(1) 106.6(5) yes
H(1) C(2) C(1) 126.7(7) no
C(4) C(3) H(2) 126.0(7) no
C(4) C(3) C(2) 107.0(5) yes
H(2) C(3) C(2) 127.0(7) no
C(5) C(4) N(1) 123.5(5) yes
C(5) C(4) C(3) 125.3(5) yes
N(1) C(4) C(3) 110.4(5) yes
C(6) C(5) C(21) 118.2(5) yes
C(6) C(5) C(4) 122.2(5) yes
C(21) C(5) C(4) 118.6(5) yes
C(7) C(6) N(2) 111.0(5) yes
C(7) C(6) C(5) 121.3(5) yes
N(2) C(6) C(5) 126.6(5) yes
C(8) C(7) H(3) 126.7(7) no
C(8) C(7) C(6) 106.7(5) yes
H(3) C(7) C(6) 126.6(7) no
C(9) C(8) H(4) 126.4(7) no
C(9) C(8) C(7) 107.4(5) yes
H(4) C(8) C(7) 126.2(6) no
C(10) C(9) N(2) 128.4(5) yes
C(10) C(9) C(8) 122.1(5) yes
N(2) C(9) C(8) 109.5(5) yes
C(11) C(10) C(27) 115.3(5) yes
C(11) C(10) C(9) 125.2(5) yes
C(27) C(10) C(9) 118.6(5) yes
C(12) C(11) N(3) 112.5(5) yes
C(12) C(11) C(10) 123.1(5) yes
N(3) C(11) C(10) 123.7(5) yes
C(13) C(12) H(5) 127.4(7) no
C(13) C(12) C(11) 105.8(5) yes
H(5) C(12) C(11) 126.8(6) no
C(14) C(13) H(6) 126.4(7) no
C(14) C(13) C(12) 107.2(5) yes
H(6) C(13) C(12) 126.3(7) no
C(15) C(14) N(3) 123.6(5) yes
C(15) C(14) C(13) 126.4(5) yes
N(3) C(14) C(13) 109.9(5) yes
C(16) C(15) C(33) 115.8(5) yes
C(16) C(15) C(14) 126.4(5) yes
C(33) C(15) C(14) 117.4(6) yes
C(17) C(16) N(4) 109.3(5) yes
C(17) C(16) C(15) 126.6(5) yes
N(4) C(16) C(15) 123.9(5) yes
C(18) C(17) H(7) 126.9(8) no
C(18) C(17) C(16) 107.1(5) yes
H(7) C(17) C(16) 125.9(8) no
C(19) C(18) H(8) 125.9(7) no
C(19) C(18) C(17) 107.4(6) yes
H(8) C(18) C(17) 126.7(7) no
C(20) C(19) N(4) 125.0(5) yes
C(20) C(19) C(18) 123.8(5) yes
N(4) C(19) C(18) 110.2(5) yes
C(39) C(20) C(19) 118.9(5) yes
C(22) C(21) C(26) 116.3(5) yes
C(22) C(21) C(5) 120.5(5) yes
C(26) C(21) C(5) 123.2(6) yes
C(23) C(22) F(5) 117.1(6) yes
C(23) C(22) C(21) 122.7(6) yes
F(5) C(22) C(21) 120.2(5) yes
C(24) C(23) F(4) 120.2(5) yes
C(24) C(23) C(22) 119.3(6) yes
F(4) C(23) C(22) 120.5(6) yes
C(25) C(24) F(3) 121.0(6) yes
C(25) C(24) C(23) 119.7(6) yes
F(3) C(24) C(23) 119.3(6) yes
C(26) C(25) F(2) 120.5(6) yes
C(26) C(25) C(24) 120.3(6) yes
F(2) C(25) C(24) 119.1(5) yes
F(1) C(26) C(21) 119.7(5) yes
F(1) C(26) C(25) 118.5(6) yes
C(21) C(26) C(25) 121.8(6) yes
C(28) C(27) C(32) 115.9(5) yes
C(28) C(27) C(10) 119.4(5) yes
C(32) C(27) C(10) 124.4(5) yes
C(29) C(28) F(6) 116.1(6) yes
C(29) C(28) C(27) 122.7(6) yes
F(6) C(28) C(27) 121.1(6) yes
C(30) C(29) F(7) 120.2(7) yes
C(30) C(29) C(28) 119.3(7) yes
F(7) C(29) C(28) 120.5(7) yes
C(31) C(30) F(8) 119.8(6) yes
C(31) C(30) C(29) 119.6(7) yes
F(8) C(30) C(29) 120.7(7) yes
C(32) C(31) F(9) 120.3(7) yes
C(32) C(31) C(30) 119.9(6) yes
F(9) C(31) C(30) 119.8(6) yes
F(10) C(32) C(27) 120.9(5) yes
F(10) C(32) C(31) 116.4(6) yes
C(27) C(32) C(31) 122.6(6) yes
C(34) C(33) C(38) 116.5(5) yes
C(34) C(33) C(15) 122.3(6) yes
C(38) C(33) C(15) 121.2(5) yes
C(35) C(34) F(15) 117.9(6) yes
C(35) C(34) C(33) 121.4(7) yes
F(15) C(34) C(33) 120.8(5) yes
C(36) C(35) F(14) 121.2(6) yes
C(36) C(35) C(34) 120.4(7) yes
F(14) C(35) C(34) 118.5(7) yes
C(37) C(36) F(13) 120.5(8) yes
C(37) C(36) C(35) 120.0(6) yes
F(13) C(36) C(35) 119.5(6) yes
C(38) C(37) F(12) 120.5(7) yes
C(38) C(37) C(36) 119.3(7) yes
F(12) C(37) C(36) 120.2(6) yes
F(11) C(38) C(33) 121.1(5) yes
F(11) C(38) C(37) 116.5(6) yes
C(33) C(38) C(37) 122.4(6) yes
C(40) C(39) C(44) 115.5(6) yes
C(40) C(39) C(20) 123.7(6) yes
C(44) C(39) C(20) 120.8(6) yes
C(41) C(40) F(16) 117.9(6) yes
C(41) C(40) C(39) 122.9(6) yes
F(16) C(40) C(39) 119.2(6) yes
C(42) C(41) F(17) 120.2(7) yes
C(42) C(41) C(40) 119.0(6) yes
F(17) C(41) C(40) 120.8(7) yes
C(43) C(42) F(18) 120.0(7) yes
C(43) C(42) C(41) 120.0(7) yes
F(18) C(42) C(41) 119.9(6) yes
C(44) C(43) F(19) 120.3(7) yes
C(44) C(43) C(42) 119.4(7) yes
F(19) C(43) C(42) 120.3(7) yes
F(20) C(44) C(39) 119.1(6) yes
F(20) C(44) C(43) 117.7(7) yes
C(39) C(44) C(43) 123.2(7) yes
O(3) C(45) O(4) 131(2) yes
O(5) C(46) O(6) 84(2) yes

loop_
_geom_bond_atom_site_label_1
_geom_bond_atom_site_label_2
_geom_bond_distance
_geom_bond_publ_flag
Cu(1) N(1) 1.973(5) yes
Cu(1) N(2) 2.058(4) yes
F(1) C(26) 1.330(8) yes
F(2) C(25) 1.350(7) yes
F(3) C(24) 1.344(7) yes
F(4) C(23) 1.342(8) yes
F(5) C(22) 1.350(8) yes
F(6) C(28) 1.335(8) yes
F(7) C(29) 1.345(9) yes
F(8) C(30) 1.341(9) yes
F(9) C(31) 1.338(8) yes
F(10) C(32) 1.328(8) yes
F(11) C(38) 1.337(8) yes
F(12) C(37) 1.33(1) yes
F(13) C(36) 1.346(7) yes
F(14) C(35) 1.356(9) yes
F(15) C(34) 1.347(9) yes
F(16) C(40) 1.332(8) yes
F(17) C(41) 1.343(8) yes
F(18) C(42) 1.345(9) yes
F(19) C(43) 1.336(9) yes
F(20) C(44) 1.345(9) yes
O(3) C(45) 0.92(3) yes
O(4) C(45) 1.36(3) yes
O(5) C(46) 1.35(5) yes
O(6) C(46) 1.59(6) yes
N(1) C(1) 1.376(7) yes
N(1) C(4) 1.365(7) yes
N(2) C(6) 1.353(7) yes
N(2) C(9) 1.412(7) yes
N(3) C(11) 1.348(7) yes
N(3) C(14) 1.406(7) yes
N(4) C(16) 1.391(7) yes
N(4) C(19) 1.365(8) yes
C(1) C(2) 1.455(8) yes
C(2) C(3) 1.349(8) yes
C(2) H(1) 0.950(9) no
C(3) C(4) 1.448(8) yes
C(3) H(2) 0.950(8) no
C(4) C(5) 1.389(8) yes
C(5) C(6) 1.410(8) yes
C(5) C(21) 1.504(7) yes
C(6) C(7) 1.469(8) yes
C(7) C(8) 1.330(8) yes
C(7) H(3) 0.950(8) no
C(8) C(9) 1.454(7) yes
C(8) H(4) 0.950(8) no
C(9) C(10) 1.360(8) yes
C(10) C(11) 1.477(8) yes
C(10) C(27) 1.494(8) yes
C(11) C(12) 1.415(8) yes
C(12) C(13) 1.375(8) yes
C(12) H(5) 0.950(9) no
C(13) C(14) 1.412(9) yes
C(13) H(6) 0.950(8) no
C(14) C(15) 1.405(8) yes
C(15) C(16) 1.393(9) yes
C(15) C(33) 1.498(8) yes
C(16) C(17) 1.442(9) yes
C(17) C(18) 1.341(9) yes
C(17) H(7) 0.950(8) no
C(18) C(19) 1.437(8) yes
C(18) H(8) 0.950(9) no
C(19) C(20) 1.422(8) yes
C(20) C(39) 1.485(9) yes
C(21) C(22) 1.382(9) yes
C(21) C(26) 1.384(9) yes
C(22) C(23) 1.382(8) yes
C(23) C(24) 1.378(9) yes
C(24) C(25) 1.36(1) yes
C(25) C(26) 1.389(8) yes
C(27) C(28) 1.383(9) yes
C(27) C(32) 1.396(8) yes
C(28) C(29) 1.40(1) yes
C(29) C(30) 1.39(1) yes
C(30) C(31) 1.37(1) yes
C(31) C(32) 1.387(9) yes
C(33) C(34) 1.398(9) yes
C(33) C(38) 1.38(1) yes
C(34) C(35) 1.396(9) yes
C(35) C(36) 1.36(1) yes
C(36) C(37) 1.38(1) yes
C(37) C(38) 1.398(9) yes
C(39) C(40) 1.397(9) yes
C(39) C(44) 1.39(1) yes
C(40) C(41) 1.38(1) yes
C(41) C(42) 1.39(1) yes
C(42) C(43) 1.37(1) yes
C(43) C(44) 1.38(1) yes

loop_
_geom_contact_atom_site_label_1
_geom_contact_atom_site_label_2
_geom_contact_distance
_geom_contact_publ_flag
_geom_contact_site_symmetry_2
Cu(1) N(1) 1.973(5) yes 55501
Cu(1) N(2) 2.058(4) yes 55501
Cu(1) C(1) 3.029(6) yes 55501
Cu(1) C(4) 2.973(6) yes 55501
Cu(1) C(5) 3.330(5) yes 55501
Cu(1) C(6) 2.992(5) yes 55501
Cu(1) C(9) 3.197(6) yes 55501
Cu(1) C(11) 3.432(5) yes 55501
Cu(1) C(12) 3.333(6) yes 55501
Cu(1) H(5) 3.247(6) no 55501
F(1) F(2) 2.711(5) yes 55501
F(1) O(3) 3.54(2) yes 55504
F(1) O(5) 3.52(4) yes 55504
F(1) C(4) 3.494(7) yes 55501
F(1) C(5) 2.868(7) yes 55501
F(1) C(6) 3.395(7) yes 55501
F(1) C(7) 3.253(8) yes 55501
F(1) C(21) 2.346(8) yes 55501
F(1) C(22) 3.575(8) yes 55501
F(1) C(24) 3.581(8) yes 55501
F(1) C(25) 2.337(7) yes 55501
F(1) H(2) 3.378(8) no 55501
F(1) H(3) 2.947(8) no 55501
F(2) F(1) 2.711(5) yes 55501
F(2) F(3) 2.709(6) yes 55501
F(2) C(23) 3.595(8) yes 55501
F(2) C(24) 2.335(8) yes 55501
F(2) C(26) 2.379(7) yes 55501
F(3) F(2) 2.709(6) yes 55501
F(3) F(4) 2.711(6) yes 55501
F(3) C(23) 2.349(7) yes 55501
F(3) C(25) 2.353(7) yes 55501
F(4) F(3) 2.711(6) yes 55501
F(4) F(5) 2.679(5) yes 55501
F(4) C(22) 2.365(8) yes 55501
F(4) C(24) 2.358(8) yes 55501
F(4) C(25) 3.593(8) yes 55501
F(5) F(4) 2.679(5) yes 55501
F(5) C(4) 3.497(7) yes 55501
F(5) C(5) 2.826(7) yes 55501
F(5) C(6) 3.585(7) yes 55501
F(5) C(21) 2.368(8) yes 55501
F(5) C(23) 2.331(7) yes 55501
F(5) C(24) 3.594(7) yes 55501
F(5) C(26) 3.597(8) yes 55501
F(6) F(7) 2.670(7) yes 55501
F(6) O(4) 3.20(2) yes 55504
F(6) O(6) 3.00(5) yes 55504
F(6) C(8) 3.061(8) yes 55501
F(6) C(9) 2.927(8) yes 55501
F(6) C(10) 2.812(8) yes 55501
F(6) C(27) 2.367(7) yes 55501
F(6) C(29) 2.32(1) yes 55501
F(6) C(30) 3.591(9) yes 55501
F(6) C(32) 3.598(8) yes 55501
F(6) C(45) 3.54(2) yes 55504
F(6) C(46) 3.28(3) yes 55504
F(6) H(4) 3.002(8) no 55501
F(6) H(5) 3.587(8) no 55501
F(7) F(6) 2.670(7) yes 55501
F(7) F(8) 2.747(8) yes 55501
F(7) F(11) 3.487(7) yes 55502
F(7) F(12) 2.976(7) yes 55502
F(7) O(6) 3.45(5) yes 55504
F(7) C(28) 2.383(9) yes 55501
F(7) C(30) 2.367(9) yes 55501
F(7) H(1) 3.265(9) no 55504
F(8) F(7) 2.747(8) yes 55501
F(8) F(9) 2.705(7) yes 55501
F(8) C(2) 3.580(8) yes 55504
F(8) C(29) 2.37(1) yes 55501
F(8) C(31) 2.349(9) yes 55501
F(8) H(1) 2.935(8) no 55504
F(9) F(2) 3.384(6) yes 56503
F(9) F(3) 2.881(6) yes 56503
F(9) F(8) 2.705(7) yes 55501
F(9) F(10) 2.654(6) yes 55501
F(9) C(30) 2.346(9) yes 55501
F(9) C(32) 2.364(7) yes 55501
F(10) F(9) 2.654(6) yes 55501
F(10) N(3) 2.957(6) yes 55501
F(10) C(10) 2.928(7) yes 55501
F(10) C(11) 3.206(6) yes 55501
F(10) C(27) 2.370(7) yes 55501
F(10) C(28) 3.588(8) yes 55501
F(10) C(30) 3.572(8) yes 55501
F(10) C(31) 2.308(8) yes 55501
F(11) F(7) 3.487(7) yes 54502
F(11) F(12) 2.672(6) yes 55501
F(11) C(2) 3.557(8) yes 55503
F(11) C(13) 2.998(7) yes 55501
F(11) C(14) 3.042(7) yes 55501
F(11) C(15) 2.853(8) yes 55501
F(11) C(33) 2.370(8) yes 55501
F(11) C(36) 3.587(7) yes 55501
F(11) C(37) 2.326(8) yes 55501
F(11) H(1) 3.046(8) no 55503
F(11) H(6) 2.811(7) no 55501
F(12) F(7) 2.976(7) yes 54502
F(12) F(11) 2.672(6) yes 55501
F(12) F(13) 2.731(7) yes 55501
F(12) C(35) 3.59(1) yes 55501
F(12) C(36) 2.35(1) yes 55501
F(12) C(38) 2.372(8) yes 55501
F(12) H(1) 3.088(8) no 55503
F(12) H(2) 3.367(8) no 55503
F(13) F(12) 2.731(7) yes 55501
F(13) F(14) 2.729(8) yes 55501
F(13) C(35) 2.341(9) yes 55501
F(13) C(37) 2.364(8) yes 55501
F(13) H(4) 3.093(7) no 54501
F(14) F(13) 2.729(8) yes 55501
F(14) F(15) 2.673(5) yes 55501
F(14) O(1) 3.58(2) yes 55503
F(14) C(34) 2.366(7) yes 55501
F(14) C(36) 2.37(1) yes 55501
F(15) F(14) 2.673(5) yes 55501
F(15) C(15) 2.890(7) yes 55501
F(15) C(16) 3.125(7) yes 55501
F(15) C(17) 3.016(7) yes 55501
F(15) C(33) 2.387(8) yes 55501
F(15) C(35) 2.350(9) yes 55501
F(15) H(7) 2.601(8) no 55501
F(16) F(17) 2.690(7) yes 55501
F(16) C(18) 3.489(8) yes 55501
F(16) C(19) 3.396(7) yes 55501
F(16) C(20) 2.870(7) yes 55501
F(16) C(39) 2.353(8) yes 55501
F(16) C(41) 2.323(9) yes 55501
F(16) C(42) 3.589(9) yes 55501
F(16) C(44) 3.580(9) yes 55501
F(16) H(8) 3.330(8) no 55501
F(17) F(16) 2.690(7) yes 55501
F(17) F(18) 2.734(8) yes 55501
F(17) C(40) 2.366(8) yes 55501
F(17) C(42) 2.367(9) yes 55501
F(18) F(4) 3.537(7) yes 65504
F(18) F(17) 2.734(8) yes 55501
F(18) F(19) 2.722(8) yes 55501
F(18) C(41) 2.367(9) yes 55501
F(18) C(43) 2.36(1) yes 55501
F(19) F(4) 2.761(7) yes 65504
F(19) F(5) 3.230(7) yes 65504
F(19) F(18) 2.722(8) yes 55501
F(19) F(20) 2.680(7) yes 55501
F(19) C(42) 2.351(9) yes 55501
F(19) C(44) 2.355(9) yes 55501
F(20) F(19) 2.680(7) yes 55501
F(20) C(20) 2.803(8) yes 55501
F(20) C(39) 2.355(8) yes 55501
F(20) C(40) 3.594(8) yes 55501
F(20) C(42) 3.588(9) yes 55501
F(20) C(43) 2.33(1) yes 55501
O(1) O(4) 3.29(3) yes 65507
O(1) O(6) 3.15(6) yes 55508
O(2) O(2) 1.53(2) yes 65505
O(2) C(1) 3.55(2) yes 65507
O(3) O(4) 2.09(3) yes 55501
O(3) O(5) 3.11(4) yes 55501
O(3) C(46) 3.38(4) yes 55501
O(4) O(1) 3.29(3) yes 65507
O(4) O(3) 2.09(3) yes 55501
O(5) O(3) 3.11(4) yes 55501
O(5) O(6) 1.99(6) yes 55501
O(5) C(45) 3.18(4) yes 55501
O(6) O(5) 1.99(6) yes 55501
O(6) C(46) 1.59(6) yes 55501
N(1) Cu(1) 1.973(5) yes 55501
N(1) O(4) 3.37(2) yes 55504
N(1) N(2) 2.793(7) yes 55501
N(1) C(2) 2.318(8) yes 55501
N(1) C(3) 2.309(7) yes 55501
N(1) C(5) 2.426(7) yes 55501
N(1) C(6) 2.910(7) yes 55501
N(1) C(45) 3.40(2) yes 55504
N(1) H(1) 3.229(8) no 55501
N(1) H(2) 3.216(7) no 55501
N(2) Cu(1) 2.058(4) yes 55501
N(2) N(1) 2.793(7) yes 55501
N(2) C(4) 2.985(7) yes 55501
N(2) C(5) 2.469(7) yes 55501
N(2) C(7) 2.326(7) yes 55501
N(2) C(8) 2.341(7) yes 55501
N(2) C(10) 2.495(7) yes 55501
N(2) C(11) 3.095(7) yes 55501
N(2) H(3) 3.230(7) no 55501
N(2) H(4) 3.253(7) no 55501
N(2) H(5) 3.587(7) no 55501
N(3) F(10) 2.957(6) yes 55501
N(3) N(4) 2.836(7) yes 55501
N(3) C(9) 3.514(7) yes 55501
N(3) C(10) 2.493(7) yes 55501
N(3) C(12) 2.297(8) yes 55501
N(3) C(13) 2.307(7) yes 55501
N(3) C(15) 2.477(7) yes 55501
N(3) C(16) 3.010(7) yes 55501
N(3) C(27) 3.301(7) yes 55501
N(3) C(32) 3.455(7) yes 55501
N(3) H(5) 3.205(8) no 55501
N(3) H(6) 3.222(7) no 55501
N(4) N(3) 2.836(7) yes 55501
N(4) C(14) 3.003(8) yes 55501
N(4) C(15) 2.457(8) yes 55501
N(4) C(17) 2.311(7) yes 55501
N(4) C(18) 2.299(8) yes 55501
N(4) C(20) 2.472(8) yes 55501
N(4) H(7) 3.222(7) no 55501
N(4) H(8) 3.206(8) no 55501
C(1) Cu(1) 3.029(6) yes 55501
C(1) O(2) 3.55(2) yes 65507
C(1) O(4) 3.56(2) yes 55504
C(1) C(3) 2.249(8) yes 55501
C(1) C(4) 2.189(8) yes 55501
C(1) C(5) 3.518(8) yes 55501
C(1) C(45) 3.59(2) yes 55504
C(1) H(1) 2.161(9) no 55501
C(1) H(2) 3.177(8) no 55501
C(2) O(3) 3.57(2) yes 55504
C(2) N(1) 2.318(8) yes 55501
C(2) C(4) 2.249(9) yes 55501
C(2) C(5) 3.574(8) yes 55501
C(2) H(2) 2.066(8) no 55501
C(3) N(1) 2.309(7) yes 55501
C(3) C(1) 2.249(8) yes 55501
C(3) C(5) 2.520(8) yes 55501
C(3) C(21) 2.969(8) yes 55501
C(3) C(26) 3.509(8) yes 55501
C(3) H(1) 2.063(9) no 55501
C(4) Cu(1) 2.973(6) yes 55501
C(4) F(1) 3.494(7) yes 55501
C(4) F(5) 3.497(7) yes 55501
C(4) N(2) 2.985(7) yes 55501
C(4) C(1) 2.189(8) yes 55501
C(4) C(2) 2.249(9) yes 55501
C(4) C(6) 2.451(8) yes 55501
C(4) C(21) 2.489(8) yes 55501
C(4) C(22) 3.360(8) yes 55501
C(4) C(26) 3.372(8) yes 55501
C(4) C(45) 3.49(2) yes 55504
C(4) H(1) 3.174(9) no 55501
C(4) H(2) 2.149(8) no 55501
C(5) Cu(1) 3.330(5) yes 55501
C(5) F(1) 2.868(7) yes 55501
C(5) F(5) 2.826(7) yes 55501
C(5) N(1) 2.426(7) yes 55501
C(5) N(2) 2.469(7) yes 55501
C(5) C(1) 3.518(8) yes 55501
C(5) C(2) 3.574(8) yes 55501
C(5) C(3) 2.520(8) yes 55501
C(5) C(7) 2.509(8) yes 55501
C(5) C(8) 3.559(8) yes 55501
C(5) C(9) 3.555(8) yes 55501
C(5) C(22) 2.506(8) yes 55501
C(5) C(26) 2.541(8) yes 55501
C(5) H(2) 2.843(9) no 55501
C(5) H(3) 2.822(8) no 55501
C(6) Cu(1) 2.992(5) yes 55501
C(6) F(1) 3.395(7) yes 55501
C(6) F(5) 3.585(7) yes 55501
C(6) N(1) 2.910(7) yes 55501
C(6) C(4) 2.451(8) yes 55501
C(6) C(8) 2.247(8) yes 55501
C(6) C(9) 2.193(8) yes 55501
C(6) C(10) 3.524(8) yes 55501
C(6) C(21) 2.502(8) yes 55501
C(6) C(22) 3.407(8) yes 55501
C(6) C(26) 3.312(8) yes 55501
C(6) H(3) 2.173(8) no 55501
C(6) H(4) 3.172(8) no 55501
C(7) F(1) 3.253(8) yes 55501
C(7) N(2) 2.326(7) yes 55501
C(7) C(5) 2.509(8) yes 55501
C(7) C(9) 2.246(8) yes 55501
C(7) C(10) 3.534(8) yes 55501
C(7) C(21) 2.927(8) yes 55501
C(7) C(26) 3.274(8) yes 55501
C(7) H(4) 2.041(8) no 55501
C(8) F(6) 3.061(8) yes 55501
C(8) N(2) 2.341(7) yes 55501
C(8) C(5) 3.559(8) yes 55501
C(8) C(6) 2.247(8) yes 55501
C(8) C(10) 2.463(8) yes 55501
C(8) C(27) 2.888(8) yes 55501
C(8) C(28) 3.182(9) yes 55501
C(8) H(3) 2.045(8) no 55501
C(9) Cu(1) 3.197(6) yes 55501
C(9) F(6) 2.927(8) yes 55501
C(9) N(3) 3.514(7) yes 55501
C(9) C(5) 3.555(8) yes 55501
C(9) C(6) 2.193(8) yes 55501
C(9) C(7) 2.246(8) yes 55501
C(9) C(11) 2.519(7) yes 55501
C(9) C(12) 3.384(8) yes 55501
C(9) C(27) 2.455(8) yes 55501
C(9) C(28) 3.053(9) yes 55501
C(9) H(3) 3.170(8) no 55501
C(9) H(4) 2.158(8) no 55501
C(9) H(5) 3.454(8) no 55501
C(10) F(6) 2.812(8) yes 55501
C(10) F(10) 2.928(7) yes 55501
C(10) N(2) 2.495(7) yes 55501
C(10) N(3) 2.493(7) yes 55501
C(10) C(6) 3.524(8) yes 55501
C(10) C(7) 3.534(8) yes 55501
C(10) C(8) 2.463(8) yes 55501
C(10) C(12) 2.543(8) yes 55501
C(10) C(28) 2.484(9) yes 55501
C(10) C(32) 2.557(8) yes 55501
C(10) H(4) 2.769(8) no 55501
C(10) H(5) 2.837(8) no 55501
C(11) Cu(1) 3.432(5) yes 55501
C(11) F(10) 3.206(6) yes 55501
C(11) N(2) 3.095(7) yes 55501
C(11) C(9) 2.519(7) yes 55501
C(11) C(13) 2.226(7) yes 55501
C(11) C(14) 2.179(8) yes 55501
C(11) C(15) 3.532(8) yes 55501
C(11) C(27) 2.510(8) yes 55501
C(11) C(28) 3.504(9) yes 55501
C(11) C(32) 3.180(8) yes 55501
C(11) H(5) 2.125(8) no 55501
C(11) H(6) 3.150(7) no 55501
C(12) Cu(1) 3.333(6) yes 55501
C(12) N(3) 2.297(8) yes 55501
C(12) C(9) 3.384(8) yes 55501
C(12) C(10) 2.543(8) yes 55501
C(12) C(14) 2.244(9) yes 55501
C(12) C(27) 3.380(8) yes 55501
C(12) H(6) 2.083(8) no 55501
C(13) F(11) 2.998(7) yes 55501
C(13) N(3) 2.307(7) yes 55501
C(13) C(11) 2.226(7) yes 55501
C(13) C(15) 2.515(9) yes 55501
C(13) C(33) 2.941(8) yes 55501
C(13) C(38) 3.151(8) yes 55501
C(13) C(46) 3.54(3) yes 55503
C(13) H(5) 2.092(8) no 55501
C(14) F(11) 3.042(7) yes 55501
C(14) N(4) 3.003(8) yes 55501
C(14) C(11) 2.179(8) yes 55501
C(14) C(12) 2.244(9) yes 55501
C(14) C(16) 2.498(9) yes 55501
C(14) C(33) 2.481(8) yes 55501
C(14) C(34) 3.591(8) yes 55501
C(14) C(38) 3.109(8) yes 55501
C(14) H(5) 3.169(9) no 55501
C(14) H(6) 2.119(9) no 55501
C(15) F(11) 2.853(8) yes 55501
C(15) F(15) 2.890(7) yes 55501
C(15) N(3) 2.477(7) yes 55501
C(15) N(4) 2.457(8) yes 55501
C(15) C(11) 3.532(8) yes 55501
C(15) C(13) 2.515(9) yes 55501
C(15) C(17) 2.533(9) yes 55501
C(15) C(18) 3.585(9) yes 55501
C(15) C(19) 3.535(8) yes 55501
C(15) C(34) 2.536(8) yes 55501
C(15) C(38) 2.512(9) yes 55501
C(15) H(6) 2.836(9) no 55501
C(15) H(7) 2.854(9) no 55501
C(16) F(15) 3.125(7) yes 55501
C(16) N(3) 3.010(7) yes 55501
C(16) C(14) 2.498(9) yes 55501
C(16) C(18) 2.24(1) yes 55501
C(16) C(19) 2.196(9) yes 55501
C(16) C(20) 3.561(8) yes 55501
C(16) C(33) 2.450(9) yes 55501
C(16) C(34) 3.129(8) yes 55501
C(16) C(38) 3.48(1) yes 55501
C(16) H(7) 2.143(8) no 55501
C(16) H(8) 3.166(9) no 55501
C(17) F(15) 3.016(7) yes 55501
C(17) N(4) 2.311(7) yes 55501
C(17) C(15) 2.533(9) yes 55501
C(17) C(19) 2.240(8) yes 55501
C(17) C(20) 3.587(8) yes 55501
C(17) C(33) 2.91(1) yes 55501
C(17) C(34) 3.123(9) yes 55501
C(17) H(8) 2.06(1) no 55501
C(18) F(16) 3.489(8) yes 55501
C(18) N(4) 2.299(8) yes 55501
C(18) C(15) 3.585(9) yes 55501
C(18) C(16) 2.24(1) yes 55501
C(18) C(20) 2.522(8) yes 55501
C(18) C(39) 2.943(9) yes 55501
C(18) C(40) 3.441(9) yes 55501
C(18) H(7) 2.057(9) no 55501
C(19) F(16) 3.396(7) yes 55501
C(19) C(15) 3.535(8) yes 55501
C(19) C(16) 2.196(9) yes 55501
C(19) C(17) 2.240(8) yes 55501
C(19) C(39) 2.503(9) yes 55501
C(19) C(40) 3.339(9) yes 55501
C(19) C(44) 3.44(1) yes 55501
C(19) H(7) 3.166(8) no 55501
C(19) H(8) 2.137(8) no 55501
C(20) F(16) 2.870(7) yes 55501
C(20) F(20) 2.803(8) yes 55501
C(20) N(4) 2.472(8) yes 55501
C(20) C(16) 3.561(8) yes 55501
C(20) C(17) 3.587(8) yes 55501
C(20) C(18) 2.522(8) yes 55501
C(20) C(40) 2.540(9) yes 55501
C(20) C(44) 2.50(1) yes 55501
C(20) H(8) 2.825(8) no 55501
C(21) F(1) 2.346(8) yes 55501
C(21) F(5) 2.368(8) yes 55501
C(21) C(3) 2.969(8) yes 55501
C(21) C(4) 2.489(8) yes 55501
C(21) C(6) 2.502(8) yes 55501
C(21) C(7) 2.927(8) yes 55501
C(21) C(23) 2.425(9) yes 55501
C(21) C(24) 2.803(8) yes 55501
C(21) C(25) 2.422(8) yes 55501
C(21) H(2) 2.784(8) no 55501
C(21) H(3) 2.724(8) no 55501
C(22) F(1) 3.575(8) yes 55501
C(22) F(4) 2.365(8) yes 55501
C(22) C(4) 3.360(8) yes 55501
C(22) C(5) 2.506(8) yes 55501
C(22) C(6) 3.407(8) yes 55501
C(22) C(24) 2.382(8) yes 55501
C(22) C(25) 2.728(9) yes 55501
C(22) C(26) 2.35(1) yes 55501
C(22) H(2) 3.425(9) no 55501
C(22) H(3) 3.500(8) no 55501
C(23) F(2) 3.595(8) yes 55501
C(23) F(3) 2.349(7) yes 55501
C(23) F(5) 2.331(7) yes 55501
C(23) C(21) 2.425(9) yes 55501
C(23) C(25) 2.37(1) yes 55501
C(23) C(26) 2.742(9) yes 55501
C(24) F(1) 3.581(8) yes 55501
C(24) F(2) 2.335(8) yes 55501
C(24) F(4) 2.358(8) yes 55501
C(24) F(5) 3.594(7) yes 55501
C(24) C(21) 2.803(8) yes 55501
C(24) C(22) 2.382(8) yes 55501
C(24) C(26) 2.384(9) yes 55501
C(25) F(1) 2.337(7) yes 55501
C(25) F(3) 2.353(7) yes 55501
C(25) F(4) 3.593(8) yes 55501
C(25) C(21) 2.422(8) yes 55501
C(25) C(22) 2.728(9) yes 55501
C(25) C(23) 2.37(1) yes 55501
C(26) F(2) 2.379(7) yes 55501
C(26) F(5) 3.597(8) yes 55501
C(26) C(3) 3.509(8) yes 55501
C(26) C(4) 3.372(8) yes 55501
C(26) C(5) 2.541(8) yes 55501
C(26) C(6) 3.312(8) yes 55501
C(26) C(7) 3.274(8) yes 55501
C(26) C(22) 2.35(1) yes 55501
C(26) C(23) 2.742(9) yes 55501
C(26) C(24) 2.384(9) yes 55501
C(26) H(2) 3.119(8) no 55501
C(26) H(3) 2.813(9) no 55501
C(27) F(6) 2.367(7) yes 55501
C(27) F(10) 2.370(7) yes 55501
C(27) N(3) 3.301(7) yes 55501
C(27) C(8) 2.888(8) yes 55501
C(27) C(9) 2.455(8) yes 55501
C(27) C(11) 2.510(8) yes 55501
C(27) C(12) 3.380(8) yes 55501
C(27) C(29) 2.44(1) yes 55501
C(27) C(30) 2.825(9) yes 55501
C(27) C(31) 2.442(9) yes 55501
C(27) H(4) 2.689(8) no 55501
C(27) H(5) 3.588(8) no 55501
C(28) F(7) 2.383(9) yes 55501
C(28) F(10) 3.588(8) yes 55501
C(28) C(8) 3.182(9) yes 55501
C(28) C(9) 3.053(9) yes 55501
C(28) C(10) 2.484(9) yes 55501
C(28) C(11) 3.504(9) yes 55501
C(28) C(30) 2.40(1) yes 55501
C(28) C(31) 2.749(9) yes 55501
C(28) C(32) 2.355(9) yes 55501
C(28) H(4) 2.865(9) no 55501
C(29) F(6) 2.32(1) yes 55501
C(29) F(8) 2.37(1) yes 55501
C(29) C(27) 2.44(1) yes 55501
C(29) C(31) 2.39(1) yes 55501
C(29) C(32) 2.75(1) yes 55501
C(30) F(6) 3.591(9) yes 55501
C(30) F(7) 2.367(9) yes 55501
C(30) F(9) 2.346(9) yes 55501
C(30) F(10) 3.572(8) yes 55501
C(30) C(27) 2.825(9) yes 55501
C(30) C(28) 2.40(1) yes 55501
C(30) C(32) 2.39(1) yes 55501
C(31) F(8) 2.349(9) yes 55501
C(31) F(10) 2.308(8) yes 55501
C(31) C(27) 2.442(9) yes 55501
C(31) C(28) 2.749(9) yes 55501
C(31) C(29) 2.39(1) yes 55501
C(32) F(6) 3.598(8) yes 55501
C(32) F(9) 2.364(7) yes 55501
C(32) N(3) 3.455(7) yes 55501
C(32) C(10) 2.557(8) yes 55501
C(32) C(11) 3.180(8) yes 55501
C(32) C(28) 2.355(9) yes 55501
C(32) C(29) 2.75(1) yes 55501
C(32) C(30) 2.39(1) yes 55501
C(32) H(4) 3.541(8) no 55501
C(33) F(11) 2.370(8) yes 55501
C(33) F(15) 2.387(8) yes 55501
C(33) C(13) 2.941(8) yes 55501
C(33) C(14) 2.481(8) yes 55501
C(33) C(16) 2.450(9) yes 55501
C(33) C(17) 2.91(1) yes 55501
C(33) C(35) 2.436(8) yes 55501
C(33) C(36) 2.813(8) yes 55501
C(33) C(37) 2.44(1) yes 55501
C(33) H(6) 2.756(9) no 55501
C(33) H(7) 2.73(1) no 55501
C(34) F(14) 2.366(7) yes 55501
C(34) C(14) 3.591(8) yes 55501
C(34) C(15) 2.536(8) yes 55501
C(34) C(16) 3.129(8) yes 55501
C(34) C(17) 3.123(9) yes 55501
C(34) C(36) 2.39(1) yes 55501
C(34) C(37) 2.76(1) yes 55501
C(34) C(38) 2.37(1) yes 55501
C(34) H(7) 2.61(1) no 55501
C(35) F(12) 3.59(1) yes 55501
C(35) F(13) 2.341(9) yes 55501
C(35) F(15) 2.350(9) yes 55501
C(35) C(33) 2.436(8) yes 55501
C(35) C(37) 2.37(1) yes 55501
C(35) C(38) 2.74(1) yes 55501
C(35) H(7) 3.47(1) no 55501
C(36) F(11) 3.587(7) yes 55501
C(36) F(12) 2.35(1) yes 55501
C(36) F(14) 2.37(1) yes 55501
C(36) C(33) 2.813(8) yes 55501
C(36) C(34) 2.39(1) yes 55501
C(36) C(38) 2.394(8) yes 55501
C(37) F(11) 2.326(8) yes 55501
C(37) F(13) 2.364(8) yes 55501
C(37) C(33) 2.44(1) yes 55501
C(37) C(34) 2.76(1) yes 55501
C(37) C(35) 2.37(1) yes 55501
C(38) F(12) 2.372(8) yes 55501
C(38) C(13) 3.151(8) yes 55501
C(38) C(14) 3.109(8) yes 55501
C(38) C(15) 2.512(9) yes 55501
C(38) C(16) 3.48(1) yes 55501
C(38) C(34) 2.37(1) yes 55501
C(38) C(35) 2.74(1) yes 55501
C(38) C(36) 2.394(8) yes 55501
C(38) H(6) 2.759(9) no 55501
C(39) F(16) 2.353(8) yes 55501
C(39) F(20) 2.355(8) yes 55501
C(39) C(18) 2.943(9) yes 55501
C(39) C(19) 2.503(9) yes 55501
C(39) C(41) 2.438(9) yes 55501
C(39) C(42) 2.81(1) yes 55501
C(39) C(43) 2.43(1) yes 55501
C(39) H(8) 2.742(8) no 55501
C(40) F(17) 2.366(8) yes 55501
C(40) F(20) 3.594(8) yes 55501
C(40) C(18) 3.441(9) yes 55501
C(40) C(19) 3.339(9) yes 55501
C(40) C(20) 2.540(9) yes 55501
C(40) C(42) 2.38(1) yes 55501
C(40) C(43) 2.74(1) yes 55501
C(40) C(44) 2.35(1) yes 55501
C(40) H(8) 3.074(9) no 55501
C(41) F(16) 2.323(9) yes 55501
C(41) F(18) 2.367(9) yes 55501
C(41) C(39) 2.438(9) yes 55501
C(41) C(43) 2.39(1) yes 55501
C(41) C(44) 2.74(1) yes 55501
C(42) F(16) 3.589(9) yes 55501
C(42) F(17) 2.367(9) yes 55501
C(42) F(19) 2.351(9) yes 55501
C(42) F(20) 3.588(9) yes 55501
C(42) C(39) 2.81(1) yes 55501
C(42) C(40) 2.38(1) yes 55501
C(42) C(44) 2.38(1) yes 55501
C(43) F(18) 2.36(1) yes 55501
C(43) F(20) 2.33(1) yes 55501
C(43) C(39) 2.43(1) yes 55501
C(43) C(40) 2.74(1) yes 55501
C(43) C(41) 2.39(1) yes 55501
C(44) F(16) 3.580(9) yes 55501
C(44) F(19) 2.355(9) yes 55501
C(44) C(19) 3.44(1) yes 55501
C(44) C(20) 2.50(1) yes 55501
C(44) C(40) 2.35(1) yes 55501
C(44) C(41) 2.74(1) yes 55501
C(44) C(42) 2.38(1) yes 55501
C(44) H(8) 3.39(1) no 55501
C(45) O(5) 3.18(4) yes 55501
C(45) C(46) 3.19(3) yes 55501
C(46) O(3) 3.38(4) yes 55501
C(46) O(6) 1.59(6) yes 55501
C(46) C(45) 3.19(3) yes 55501
H(1) N(1) 3.229(8) no 55501
H(1) C(1) 2.161(9) no 55501
H(1) C(3) 2.063(9) no 55501
H(1) C(4) 3.174(9) no 55501
H(2) F(1) 3.378(8) no 55501
H(2) N(1) 3.216(7) no 55501
H(2) C(1) 3.177(8) no 55501
H(2) C(2) 2.066(8) no 55501
H(2) C(4) 2.149(8) no 55501
H(2) C(5) 2.843(9) no 55501
H(2) C(21) 2.784(8) no 55501
H(2) C(22) 3.425(9) no 55501
H(2) C(26) 3.119(8) no 55501
H(3) F(1) 2.947(8) no 55501
H(3) N(2) 3.230(7) no 55501
H(3) C(5) 2.822(8) no 55501
H(3) C(6) 2.173(8) no 55501
H(3) C(8) 2.045(8) no 55501
H(3) C(9) 3.170(8) no 55501
H(3) C(21) 2.724(8) no 55501
H(3) C(22) 3.500(8) no 55501
H(3) C(26) 2.813(9) no 55501
H(4) F(6) 3.002(8) no 55501
H(4) F(13) 3.093(7) no 56501
H(4) N(2) 3.253(7) no 55501
H(4) C(6) 3.172(8) no 55501
H(4) C(7) 2.041(8) no 55501
H(4) C(9) 2.158(8) no 55501
H(4) C(10) 2.769(8) no 55501
H(4) C(27) 2.689(8) no 55501
H(4) C(28) 2.865(9) no 55501
H(4) C(32) 3.541(8) no 55501
H(5) Cu(1) 3.247(6) no 55501
H(5) F(6) 3.587(8) no 55501
H(5) O(4) 3.29(2) no 55504
H(5) O(5) 3.06(4) no 55503
H(5) O(6) 3.33(5) no 55503
H(5) N(2) 3.587(7) no 55501
H(5) N(3) 3.205(8) no 55501
H(5) C(9) 3.454(8) no 55501
H(5) C(10) 2.837(8) no 55501
H(5) C(11) 2.125(8) no 55501
H(5) C(13) 2.092(8) no 55501
H(5) C(14) 3.169(9) no 55501
H(5) C(27) 3.588(8) no 55501
H(5) C(46) 3.20(3) no 55503
H(6) F(11) 2.811(7) no 55501
H(6) N(3) 3.222(7) no 55501
H(6) C(11) 3.150(7) no 55501
H(6) C(12) 2.083(8) no 55501
H(6) C(14) 2.119(9) no 55501
H(6) C(15) 2.836(9) no 55501
H(6) C(33) 2.756(9) no 55501
H(6) C(38) 2.759(9) no 55501
H(6) C(46) 2.91(3) no 55503
H(7) F(15) 2.601(8) no 55501
H(7) N(4) 3.222(7) no 55501
H(7) C(15) 2.854(9) no 55501
H(7) C(16) 2.143(8) no 55501
H(7) C(18) 2.057(9) no 55501
H(7) C(19) 3.166(8) no 55501
H(7) C(33) 2.73(1) no 55501
H(7) C(34) 2.61(1) no 55501
H(7) C(35) 3.47(1) no 55501
H(8) F(16) 3.330(8) no 55501
H(8) N(4) 3.206(8) no 55501
H(8) C(16) 3.166(9) no 55501
H(8) C(17) 2.06(1) no 55501
H(8) C(19) 2.137(8) no 55501
H(8) C(20) 2.825(8) no 55501
H(8) C(39) 2.742(8) no 55501
H(8) C(40) 3.074(9) no 55501
H(8) C(44) 3.39(1) no 55501

loop_
_geom_torsion_atom_site_label_1
_geom_torsion_atom_site_label_2
_geom_torsion_atom_site_label_3
_geom_torsion_atom_site_label_4
_geom_torsion
_geom_torsion_publ_flag
N(2) Cu(1) N(1) C(1) -152.4(5) yes
N(2) Cu(1) N(1) C(4) 36.3(5) yes
N(1) Cu(1) N(2) C(6) -30.4(4) yes
N(1) Cu(1) N(2) C(9) 140.6(5) yes
Cu(1) N(1) C(1) C(2) -171.3(5) yes
C(4) N(1) C(1) C(2) 1.3(6) yes
Cu(1) N(1) C(4) C(3) 169.7(4) yes
Cu(1) N(1) C(4) C(5) -20.6(9) yes
C(1) N(1) C(4) C(3) -3.3(7) yes
C(1) N(1) C(4) C(5) 166.4(6) yes
Cu(1) N(2) C(6) C(5) 10.1(9) yes
Cu(1) N(2) C(6) C(7) 178.1(4) yes
C(9) N(2) C(6) C(5) -163.2(6) yes
C(9) N(2) C(6) C(7) 4.8(6) yes
Cu(1) N(2) C(9) C(8) -173.3(5) yes
Cu(1) N(2) C(9) C(10) 7(1) yes
C(6) N(2) C(9) C(8) -1.2(6) yes
C(6) N(2) C(9) C(10) 179.2(6) yes
C(14) N(3) C(11) C(10) 168.8(5) yes
C(14) N(3) C(11) C(12) -2.1(6) yes
C(11) N(3) C(14) C(13) 1.6(6) yes
C(11) N(3) C(14) C(15) -173.9(5) yes
C(19) N(4) C(16) C(15) 170.7(6) yes
C(19) N(4) C(16) C(17) -4.1(7) yes
C(16) N(4) C(19) C(18) 4.9(7) yes
C(16) N(4) C(19) C(20) -164.0(6) yes
N(1) C(1) C(2) C(3) 1.2(7) yes
N(1) C(1) C(2) H(1) -178.0(8) no
C(1) C(2) C(3) C(4) -3.0(7) yes
C(1) C(2) C(3) H(2) 176.4(8) no
H(1) C(2) C(3) C(4) 176.1(8) no
H(1) C(2) C(3) H(2) -4(1) no
C(2) C(3) C(4) N(1) 4.1(7) yes
C(2) C(3) C(4) C(5) -165.4(6) yes
H(2) C(3) C(4) N(1) -175.4(8) no
H(2) C(3) C(4) C(5) 15(1) no
N(1) C(4) C(5) C(6) -14(1) yes
N(1) C(4) C(5) C(21) 176.3(6) yes
C(3) C(4) C(5) C(6) 153.5(6) yes
C(3) C(4) C(5) C(21) -15.6(9) yes
C(4) C(5) C(6) N(2) 19(1) yes
C(4) C(5) C(6) C(7) -147.3(6) yes
C(21) C(5) C(6) N(2) -171.3(6) yes
C(21) C(5) C(6) C(7) 21.8(9) yes
C(4) C(5) C(21) C(22) -92.8(7) yes
C(4) C(5) C(21) C(26) 89.4(7) yes
C(6) C(5) C(21) C(22) 97.7(7) yes
C(6) C(5) C(21) C(26) -80.1(8) yes
N(2) C(6) C(7) C(8) -7.0(7) yes
N(2) C(6) C(7) H(3) 171.4(8) no
C(5) C(6) C(7) C(8) 161.8(6) yes
C(5) C(6) C(7) H(3) -19(1) no
C(6) C(7) C(8) C(9) 5.8(7) yes
C(6) C(7) C(8) H(4) -173.3(8) no
H(3) C(7) C(8) C(9) -172.6(8) no
H(3) C(7) C(8) H(4) 8(1) no
C(7) C(8) C(9) N(2) -3.1(7) yes
C(7) C(8) C(9) C(10) 176.5(6) yes
H(4) C(8) C(9) N(2) 176.0(8) no
H(4) C(8) C(9) C(10) -4(1) no
N(2) C(9) C(10) C(11) 9(1) yes
N(2) C(9) C(10) C(27) -159.0(6) yes
C(8) C(9) C(10) C(11) -170.1(6) yes
C(8) C(9) C(10) C(27) 21.5(9) yes
C(9) C(10) C(11) N(3) 108.7(7) yes
C(9) C(10) C(11) C(12) -81.4(8) yes
C(27) C(10) C(11) N(3) -82.6(7) yes
C(27) C(10) C(11) C(12) 87.4(7) yes
C(9) C(10) C(27) C(28) 58.0(8) yes
C(9) C(10) C(27) C(32) -129.4(6) yes
C(11) C(10) C(27) C(28) -111.6(6) yes
C(11) C(10) C(27) C(32) 61.1(8) yes
N(3) C(11) C(12) C(13) 1.7(7) yes
N(3) C(11) C(12) H(5) -178.3(8) no
C(10) C(11) C(12) C(13) -169.2(5) yes
C(10) C(11) C(12) H(5) 10(1) no
C(11) C(12) C(13) C(14) -0.6(7) yes
C(11) C(12) C(13) H(6) 179.3(8) no
H(5) C(12) C(13) C(14) 179.4(8) no
H(5) C(12) C(13) H(6) 0(1) no
C(12) C(13) C(14) N(3) -0.6(7) yes
C(12) C(13) C(14) C(15) 174.8(6) yes
H(6) C(13) C(14) N(3) 179.5(8) no
H(6) C(13) C(14) C(15) -5(1) no
N(3) C(14) C(15) C(16) -2(1) yes
N(3) C(14) C(15) C(33) 170.8(5) yes
C(13) C(14) C(15) C(16) -176.8(6) yes
C(13) C(14) C(15) C(33) -4.0(9) yes
C(14) C(15) C(16) N(4) 3(1) yes
C(14) C(15) C(16) C(17) 177.7(6) yes
C(33) C(15) C(16) N(4) -169.3(5) yes
C(33) C(15) C(16) C(17) 4.7(9) yes
C(14) C(15) C(33) C(34) 122.5(7) yes
C(14) C(15) C(33) C(38) -59.9(8) yes
C(16) C(15) C(33) C(34) -63.9(8) yes
C(16) C(15) C(33) C(38) 113.7(7) yes
N(4) C(16) C(17) C(18) 1.8(8) yes
N(4) C(16) C(17) H(7) -177.4(9) no
C(15) C(16) C(17) C(18) -172.9(7) yes
C(15) C(16) C(17) H(7) 7(1) no
C(16) C(17) C(18) C(19) 1.2(8) yes
C(16) C(17) C(18) H(8) -179.3(9) no
H(7) C(17) C(18) C(19) -179(359) no
H(7) C(17) C(18) H(8) 0(1) no
C(17) C(18) C(19) N(4) -3.9(7) yes
C(17) C(18) C(19) C(20) 165.1(6) yes
H(8) C(18) C(19) N(4) 176.6(8) no
H(8) C(18) C(19) C(20) -14(1) no
N(4) C(19) C(20) C(39) 172.9(6) yes
C(18) C(19) C(20) C(39) 5.5(9) yes
C(19) C(20) C(39) C(40) -81.6(8) yes
C(19) C(20) C(39) C(44) 100.6(7) yes
C(5) C(21) C(22) F(5) 0.6(8) yes
C(5) C(21) C(22) C(23) -178.0(5) yes
C(26) C(21) C(22) F(5) 178.5(5) yes
C(26) C(21) C(22) C(23) -0.1(9) yes
C(5) C(21) C(26) F(1) -2.0(9) yes
C(5) C(21) C(26) C(25) 177.6(6) yes
C(22) C(21) C(26) F(1) -179(508) yes
C(22) C(21) C(26) C(25) -0.3(9) yes
F(5) C(22) C(23) F(4) 0.0(9) yes
F(5) C(22) C(23) C(24) -178.2(6) yes
C(21) C(22) C(23) F(4) 178.6(6) yes
C(21) C(22) C(23) C(24) 0.5(9) yes
F(4) C(23) C(24) F(3) 0.1(9) yes
F(4) C(23) C(24) C(25) -178.7(6) yes
C(22) C(23) C(24) F(3) 178.3(5) yes
C(22) C(23) C(24) C(25) -0.5(9) yes
F(3) C(24) C(25) F(2) -1.5(9) yes
F(3) C(24) C(25) C(26) -178.7(6) yes
C(23) C(24) C(25) F(2) 177.3(6) yes
C(23) C(24) C(25) C(26) 0.1(9) yes
F(2) C(25) C(26) F(1) 2.7(9) yes
F(2) C(25) C(26) C(21) -176.8(6) yes
C(24) C(25) C(26) F(1) 179(508) yes
C(24) C(25) C(26) C(21) 0(1) yes
C(10) C(27) C(28) F(6) -4.1(9) yes
C(10) C(27) C(28) C(29) 173.3(6) yes
C(32) C(27) C(28) F(6) -177.4(6) yes
C(32) C(27) C(28) C(29) 0(1) yes
C(10) C(27) C(32) F(10) 8.0(8) yes
C(10) C(27) C(32) C(31) -173.4(6) yes
C(28) C(27) C(32) F(10) -179.1(5) yes
C(28) C(27) C(32) C(31) -0.5(8) yes
F(6) C(28) C(29) F(7) -1(1) yes
F(6) C(28) C(29) C(30) 176.9(7) yes
C(27) C(28) C(29) F(7) -179.1(7) yes
C(27) C(28) C(29) C(30) 0(1) yes
F(7) C(29) C(30) F(8) 0(1) yes
F(7) C(29) C(30) C(31) -179(719) yes
C(28) C(29) C(30) F(8) -179.2(7) yes
C(28) C(29) C(30) C(31) 1(1) yes
F(8) C(30) C(31) F(9) -3(1) yes
F(8) C(30) C(31) C(32) 178.7(7) yes
C(29) C(30) C(31) F(9) 176.2(6) yes
C(29) C(30) C(31) C(32) -2(1) yes
F(9) C(31) C(32) F(10) 1.9(9) yes
F(9) C(31) C(32) C(27) -176.7(6) yes
C(30) C(31) C(32) F(10) -179(359) yes
C(30) C(31) C(32) C(27) 1(1) yes
C(15) C(33) C(34) F(15) -2.6(9) yes
C(15) C(33) C(34) C(35) 177.1(6) yes
C(38) C(33) C(34) F(15) 179.7(6) yes
C(38) C(33) C(34) C(35) -0.6(9) yes
C(15) C(33) C(38) F(11) 0(1) yes
C(15) C(33) C(38) C(37) -179.0(6) yes
C(34) C(33) C(38) F(11) 176.8(6) yes
C(34) C(33) C(38) C(37) -1(1) yes
F(15) C(34) C(35) F(14) 2(1) yes
F(15) C(34) C(35) C(36) -177.3(7) yes
C(33) C(34) C(35) F(14) -177.2(6) yes
C(33) C(34) C(35) C(36) 3(1) yes
F(14) C(35) C(36) F(13) -2(1) yes
F(14) C(35) C(36) C(37) 176.7(7) yes
C(34) C(35) C(36) F(13) 177.5(6) yes
C(34) C(35) C(36) C(37) -3(1) yes
F(13) C(36) C(37) F(12) 1(1) yes
F(13) C(36) C(37) C(38) -179.4(7) yes
C(35) C(36) C(37) F(12) -176.9(7) yes
C(35) C(36) C(37) C(38) 1(1) yes
F(12) C(37) C(38) F(11) 1(1) yes
F(12) C(37) C(38) C(33) 179.4(7) yes
C(36) C(37) C(38) F(11) -177.4(7) yes
C(36) C(37) C(38) C(33) 0(1) yes
C(20) C(39) C(40) F(16) 2.7(9) yes
C(20) C(39) C(40) C(41) -176.2(6) yes
C(44) C(39) C(40) F(16) -179.4(5) yes
C(44) C(39) C(40) C(41) 1.8(9) yes
C(20) C(39) C(44) F(20) -1(1) yes
C(20) C(39) C(44) C(43) 176.9(7) yes
C(40) C(39) C(44) F(20) -179.3(6) yes
C(40) C(39) C(44) C(43) -1(1) yes
F(16) C(40) C(41) F(17) 0.2(9) yes
F(16) C(40) C(41) C(42) 179.6(6) yes
C(39) C(40) C(41) F(17) 179.1(6) yes
C(39) C(40) C(41) C(42) -1(1) yes
F(17) C(41) C(42) F(18) -1(1) yes
F(17) C(41) C(42) C(43) 179(881) yes
C(40) C(41) C(42) F(18) 179.3(6) yes
C(40) C(41) C(42) C(43) 0(1) yes
F(18) C(42) C(43) F(19) 0(1) yes
F(18) C(42) C(43) C(44) -178.6(8) yes
C(41) C(42) C(43) F(19) 178.8(8) yes
C(41) C(42) C(43) C(44) 0(1) yes
F(19) C(43) C(44) F(20) 0(1) yes
F(19) C(43) C(44) C(39) -178.6(8) yes
C(42) C(43) C(44) F(20) 178.4(8) yes
C(42) C(43) C(44) C(39) 0(1) yes
